data_9003719
loop_
_publ_author_name
'Camara, F.'
'Oberti, R.'

_publ_section_title
;
 The crystal-chemistry of holmquistites: Ferroholmquistite from
 Greenbushes (Western Australia) and
 hints for compositional constraints in B-Li amphiboles
 Sample: Uto, Sweden
;
_journal_name_full 'American Mineralogist'
_journal_page_first 1167
_journal_page_last 1176
_journal_paper_doi 10.2138/am.2005.1793
_journal_volume 90
_journal_year 2005
_chemical_formula_sum 'Al1.3 F0.13 Fe1.3 H1.87 Li1.93 Mg2.32 Mn0.06 Na0.1 O23.87 Si8 Zn0.01'
_chemical_name_mineral Holmquistite
_space_group_IT_number 62
_symmetry_space_group_name_Hall '-P 2ac 2n'
_symmetry_space_group_name_H-M 'P n m a'
_cell_angle_alpha 90
_cell_angle_beta 90
_cell_angle_gamma 90
_cell_length_a 18.335
_cell_length_b 17.693
_cell_length_c 5.2743
_cell_formula_units_Z 4
_cell_volume 1710.989
_exptl_crystal_density_diffrn 3.092
_cod_depositor_comments
;
 Changing the _chemical_formula_sum data item value from
 'Al1.3 F0.13 Fe1.3 H3.74 Li1.93 Mg2.32 Mn0.06 Na0.1 O23.87 Si8 Zn0.01' to
 'Al1.3 F0.13 Fe1.3 H1.87 Li1.93 Mg2.32 Mn0.06 Na0.1 O23.87 Si8 Zn0.01'.

 Antanas Vaitkus,
 2017-01-25

 Adding the _atom_site_type_symbol data item.

 Antanas Vaitkus,
 2017-01-17
;
_cod_original_formula_sum 'Mg2.32 Fe1.3 Mn.06 Al1.3 Zn.01 Li1.93 Na.1 Si8 O23.87 F.13 H3.74'
_cod_database_code 9003719

loop_
_symmetry_equiv_pos_as_xyz
x,y,z
x,1/2-y,z
-x,1/2+y,-z
1/2-x,1/2+y,1/2+z
1/2+x,1/2-y,1/2-z
1/2+x,y,1/2-z
1/2-x,-y,1/2+z
-x,-y,-z

loop_
_atom_site_label
_atom_site_type_symbol
_atom_site_fract_x
_atom_site_fract_y
_atom_site_fract_z
_atom_site_occupancy
_atom_site_U_iso_or_equiv
Mg1 Mg 0.12520 0.16000 0.39490 0.77000 0.00600
Fe1 Fe 0.12520 0.16000 0.39490 0.20000 0.00600
Mn1 Mn 0.12520 0.16000 0.39490 0.03000 0.00600
Al2 Al 0.12530 0.06850 -0.10430 0.65000 0.00300
Fe3+2 Fe 0.12530 0.06850 -0.10430 0.34000 0.00300
Fe++2 Fe 0.12530 0.06850 -0.10430 0.00500 0.00300
Zn2 Zn 0.12530 0.06850 -0.10430 0.00500 0.00300
Mg3 Mg 0.12540 0.25000 -0.10500 0.78000 0.00500
Fe3 Fe 0.12540 0.25000 -0.10500 0.21000 0.00500
Li3 Li 0.12540 0.25000 -0.10500 0.01000 0.00500
Li4 Li 0.12320 -0.00580 0.39780 0.96000 0.01300
Na4 Na 0.12320 -0.00580 0.39780 0.04000 0.01300
NaA Na 0.37500 0.25000 0.50000 0.02000 ?
Si1A Si 0.26970 0.16260 0.06760 1.00000 0.00400
Si1B Si -0.01900 0.16310 0.72470 1.00000 0.00400
Si2A Si 0.27330 0.07670 0.57270 1.00000 0.00400
Si2B Si -0.02410 0.07790 0.21760 1.00000 0.00400
O1A O 0.18120 0.15850 0.05250 1.00000 0.00600
O1B O 0.06940 0.15770 0.73750 1.00000 0.00500
O2A O 0.18480 0.07640 0.58780 1.00000 0.00600
O2B O 0.06460 0.07560 0.20270 1.00000 0.00500
O-H3A O 0.18220 0.25000 0.55550 0.93500 0.00700
F3A F 0.18220 0.25000 0.55550 0.06500 0.00700
O-H3B O 0.06880 0.25000 0.23500 0.93500 0.00700
F3B F 0.06880 0.25000 0.23500 0.06500 0.00700
O4A O 0.31170 -0.00390 0.56480 1.00000 0.00800
O4B O -0.06430 -0.00040 0.27040 1.00000 0.00700
O5A O 0.30500 0.11600 -0.16670 1.00000 0.00700
O5B O -0.05360 0.11390 0.95140 1.00000 0.00600
O6A O 0.29750 0.12910 0.33400 1.00000 0.00600
O6B O -0.04660 0.13440 0.45130 1.00000 0.00800
O7A O 0.29460 0.25000 0.04470 1.00000 0.00900
O7B O -0.04410 0.25000 0.75930 1.00000 0.00800
HA H 0.23750 0.25000 0.53650 0.93500 ?
HB H 0.00940 0.25000 0.23550 0.93500 ?
